data_4307667
loop_
_publ_author_name
'Kazuhiro Uehara'
'Ko Kasai'
'Noritaka Mizuno'

_publ_contact_author_address
;
Department of Applied Chemistry,
School of Engineering, The University of Tokyo,
7-3-1 Hongo, Bunkyo-ku, Tokyo 113-8656, Japan.
;
_publ_contact_author_email tmizuno@mail.ecc.u-tokyo.ac.jp
_publ_contact_author_fax +81-3-5841-7220
_publ_contact_author_name 'Noritaka Mizuno'
_publ_contact_author_phone +81-3-5841-7272
_publ_section_title
;
Syntheses and Characterizations of Palladium-Based Molecular
Triangle/Square Compounds and Hybrid Composites with Polyoxometalates
;
_journal_name_full 'Inorganic Chemistry'
_journal_page_first 2563
_journal_page_last 2570
_journal_paper_doi 10.1021/ic062156r
_journal_volume 46
_journal_year 2007
_chemical_formula_moiety 'C106 N30 O90 Pd4 W24'
_chemical_formula_sum 'C53 N15 O45 Pd2 W12'
_chemical_formula_weight 3985.68
_space_group_IT_number 2
_symmetry_cell_setting triclinic
_symmetry_space_group_name_Hall '-P 1'
_symmetry_space_group_name_H-M 'P -1'
_audit_conform_dict_location ftp://ftp.iucr.org/pub/cif_core.dic
_audit_conform_dict_name cif_core.dic
_audit_conform_dict_version 2.3
_audit_creation_date 2006-09-28T11:47:58-00:00
_audit_creation_method 'WinGX routine CIF_UPDATE'
_cell_angle_alpha 90.908(2)
_cell_angle_beta 103.321(2)
_cell_angle_gamma 99.633(2)
_cell_formula_units_Z 2
_cell_length_a 11.5984(4)
_cell_length_b 20.4269(7)
_cell_length_c 21.0980(10)
_cell_measurement_reflns_used 0
_cell_measurement_temperature 153(2)
_cell_measurement_theta_max 0
_cell_measurement_theta_min 0
_cell_volume 4787.7(3)
_computing_molecular_graphics 'Ortep-3 for Windows (Farrugia, 1997)'
_computing_publication_material 'WinGX publication routines (Farrugia, 1999)'
_computing_structure_refinement 'SHELXL-97 (Sheldrick, 1997)'
_computing_structure_solution 'SHELXS-86 (Sheldrick, 1986)'
_diffrn_measured_fraction_theta_full 0.958
_diffrn_measured_fraction_theta_max 0.958
_diffrn_radiation_probe x-ray
_diffrn_radiation_type MoK\a
_diffrn_radiation_wavelength 0.71069
_diffrn_reflns_av_R_equivalents 0
_diffrn_reflns_limit_h_max 15
_diffrn_reflns_limit_h_min 0
_diffrn_reflns_limit_k_max 27
_diffrn_reflns_limit_k_min -27
_diffrn_reflns_limit_l_max 27
_diffrn_reflns_limit_l_min -28
_diffrn_reflns_number 24173
_diffrn_reflns_theta_full 28.9
_diffrn_reflns_theta_max 28.9
_diffrn_reflns_theta_min 0.99
_exptl_absorpt_coefficient_mu 14.8
_exptl_absorpt_correction_type empirical
_exptl_crystal_colour 'pale yellow'
_exptl_crystal_density_diffrn 2.765
_exptl_crystal_density_method 'not measured'
_exptl_crystal_description prism
_exptl_crystal_F_000 3526
_exptl_crystal_size_max 0
_exptl_crystal_size_mid 0
_exptl_crystal_size_min 0
_refine_diff_density_max 8.813
_refine_diff_density_min -6.423
_refine_ls_extinction_method none
_refine_ls_goodness_of_fit_ref 1.033
_refine_ls_hydrogen_treatment noref
_refine_ls_matrix_type full
_refine_ls_number_parameters 575
_refine_ls_number_reflns 24173
_refine_ls_number_restraints 5
_refine_ls_restrained_S_all 1.033
_refine_ls_R_factor_gt 0.0709
_refine_ls_shift/su_max 0.01
_refine_ls_structure_factor_coef Fsqd
_refine_ls_weighting_details 'calc w=1/[\s^2^(Fo^2^)+(0.1590P)^2^+0.0000P] where P=(Fo^2^+2Fc^2^)/3'
_refine_ls_weighting_scheme calc
_refine_ls_wR_factor_ref 0.2664
_reflns_number_gt 14585
_reflns_number_total 24173
_reflns_threshold_expression >2sigma(I)
_cod_data_source_file ic062156rsi20061113_095619.cif
_cod_data_source_block shelxl
_cod_database_code 4307667

loop_
_symmetry_equiv_pos_as_xyz
'x, y, z'
'-x, -y, -z'

loop_
_atom_site_label
_atom_site_type_symbol
_atom_site_fract_x
_atom_site_fract_y
_atom_site_fract_z
_atom_site_U_iso_or_equiv
_atom_site_adp_type
_atom_site_occupancy
_atom_site_calc_flag
_atom_site_refinement_flags
_atom_site_disorder_group
_atom_site_disorder_assembly
W101 W 0.07343(7) 0.58538(4) 0.08032(4) 0.02481(19) Uani 1 d . . .
W102 W -0.16641(7) 0.46805(4) 0.04328(4) 0.02513(19) Uani 1 d . . .
W103 W -0.10279(7) 0.57169(4) -0.06720(4) 0.02581(19) Uani 1 d . . .
W201 W 0.45744(8) 0.95219(4) 0.09231(4) 0.0276(2) Uani 1 d . . .
W202 W 0.46700(7) 1.10188(4) 0.03696(4) 0.0264(2) Uani 1 d . . .
W203 W 0.29752(7) 0.97277(4) -0.05333(4) 0.02603(19) Uani 1 d . . .
W301 W -0.02087(8) 0.88576(4) 0.48586(4) 0.0272(2) Uani 1 d . . .
W302 W -0.01054(8) 0.98947(5) 0.60852(4) 0.0299(2) Uani 1 d . . .
W303 W -0.20852(8) 0.99187(5) 0.46890(5) 0.0307(2) Uani 1 d . . .
W401 W 0.69470(8) 0.55530(5) 0.54575(4) 0.0305(2) Uani 1 d . . .
W402 W 0.57680(8) 0.41003(4) 0.46799(4) 0.0297(2) Uani 1 d . . .
W403 W 0.50877(7) 0.54718(4) 0.40147(4) 0.0271(2) Uani 1 d . . .
Pd1 Pd 0.15360(14) 0.73915(8) -0.24372(7) 0.0240(3) Uani 1 d . . .
Pd2 Pd 0.27495(13) 0.79436(7) 0.29731(7) 0.0214(3) Uani 1 d . . .
O571 O 0.3950(19) 0.6816(11) -0.2278(12) 0.079(7) Uiso 1 d D . .
N571 N 0.513(2) 0.6212(12) -0.2089(14) 0.095(10) Uiso 1 d D . .
C572 C 0.531(3) 0.6203(19) -0.1381(19) 0.094(12) Uiso 1 d D . .
C573 C 0.439(3) 0.6506(16) -0.2624(19) 0.090(12) Uiso 1 d D . .
C571 C 0.576(3) 0.5746(17) -0.237(2) 0.090(12) Uiso 1 d D . .
O101 O 0.1281(14) 0.6483(8) 0.1390(8) 0.040(4) Uiso 1 d . . .
O102 O -0.2931(15) 0.4467(9) 0.0754(9) 0.048(4) Uiso 1 d . . .
O103 O -0.1750(14) 0.6242(8) -0.1162(8) 0.040(4) Uiso 1 d . . .
O104 O -0.0746(11) 0.5426(7) 0.0982(7) 0.025(3) Uiso 1 d . . .
O105 O -0.2198(11) 0.5325(7) -0.0204(7) 0.024(3) Uiso 1 d . . .
O106 O -0.0237(12) 0.6259(7) 0.0110(7) 0.032(3) Uiso 1 d . . .
O107 O 0.1928(12) 0.5960(7) 0.0307(7) 0.031(3) Uiso 1 d . . .
O108 O 0.1401(13) 0.5106(7) 0.1176(8) 0.034(3) Uiso 1 d . . .
O109 O -0.0522(12) 0.4171(7) 0.0889(7) 0.027(3) Uiso 1 d . . .
O110 O 0 0.5 0 0.016(4) Uiso 1 d S . .
O201 O 0.4256(16) 0.9186(9) 0.1610(10) 0.054(5) Uiso 1 d . . .
O202 O 0.4433(14) 1.1749(8) 0.0645(8) 0.039(4) Uiso 1 d . . .
O203 O 0.1500(14) 0.9525(8) -0.0936(8) 0.039(4) Uiso 1 d . . .
O204 O 0.4390(11) 1.0440(7) 0.1036(7) 0.024(3) Uiso 1 d . . .
O205 O 0.3083(12) 1.0605(7) -0.0154(7) 0.029(3) Uiso 1 d . . .
O206 O 0.3039(12) 0.9402(7) 0.0309(7) 0.032(3) Uiso 1 d . . .
O207 O 0.6262(12) 0.9827(7) 0.1182(7) 0.029(3) Uiso 1 d . . .
O208 O 0.6365(14) 1.1052(8) 0.0750(8) 0.039(4) Uiso 1 d . . .
O209 O 0.5066(12) 1.1179(7) -0.0457(7) 0.028(3) Uiso 1 d . . .
O210 O 0.5 1 0 0.013(3) Uiso 1 d S . .
O301 O -0.0375(13) 0.8010(7) 0.4742(8) 0.035(4) Uiso 1 d . . .
O302 O -0.0200(15) 0.9778(9) 0.6858(9) 0.050(4) Uiso 1 d . . .
O303 O -0.3621(16) 0.9807(9) 0.4464(9) 0.051(5) Uiso 1 d . . .
O304 O -0.0257(12) 0.9018(7) 0.5756(7) 0.032(3) Uiso 1 d . . .
O305 O -0.1759(13) 0.9816(7) 0.5606(7) 0.033(3) Uiso 1 d . . .
O306 O -0.1823(13) 0.9006(8) 0.4610(8) 0.036(4) Uiso 1 d . . .
O307 O 0.1510(12) 0.9159(7) 0.5138(7) 0.027(3) Uiso 1 d . . .
O308 O -0.0075(12) 0.9178(7) 0.4025(7) 0.030(3) Uiso 1 d . . .
O309 O -0.1586(13) 0.9986(8) 0.3870(8) 0.035(4) Uiso 1 d . . .
O310 O 0 1 0.5 0.023(4) Uiso 1 d S . .
O401 O 0.8388(13) 0.5957(8) 0.5798(8) 0.035(4) Uiso 1 d . . .
O402 O 0.6303(14) 0.3434(8) 0.4437(8) 0.042(4) Uiso 1 d . . .
O403 O 0.5132(13) 0.5797(8) 0.3299(8) 0.038(4) Uiso 1 d . . .
O404 O 0.7146(13) 0.4676(8) 0.5099(8) 0.038(4) Uiso 1 d . . .
O405 O 0.5694(13) 0.4641(7) 0.3940(8) 0.033(3) Uiso 1 d . . .
O406 O 0.6583(11) 0.5818(7) 0.4554(7) 0.024(3) Uiso 1 d . . .
O407 O 0.3498(12) 0.4940(7) 0.3835(7) 0.031(3) Uiso 1 d . . .
O408 O 0.5565(14) 0.3928(8) 0.5565(8) 0.040(4) Uiso 1 d . . .
O409 O 0.4020(13) 0.3821(8) 0.4375(8) 0.037(4) Uiso 1 d . . .
O410 O 0.5 0.5 0.5 0.028(4) Uiso 1 d S . .
O511 O 0.464(3) 0.1019(16) 0.3364(17) 0.128(11) Uiso 1 d . . .
O521 O -0.4687(16) 0.7509(9) 0.3106(9) 0.051(5) Uiso 1 d . . .
O531 O 0.0063(13) 0.8257(7) 0.2624(7) 0.032(3) Uiso 1 d . . .
O541 O -0.1071(18) 0.7821(10) -0.2550(10) 0.062(5) Uiso 1 d . . .
O551 O 0.6256(18) 0.7486(10) 0.1495(11) 0.064(5) Uiso 1 d . . .
O561 O 0.7030(18) 0.5733(10) 0.2169(11) 0.061(5) Uiso 1 d . . .
N11 N 0.1269(17) 0.7270(10) -0.3450(10) 0.038(4) Uiso 1 d . . .
N12 N 0.2378(14) 0.8360(8) -0.2558(8) 0.024(3) Uiso 1 d . . .
N21 N 0.2942(14) 0.7923(8) 0.3965(8) 0.026(4) Uiso 1 d . . .
N22 N 0.3435(14) 0.8960(8) 0.3148(8) 0.026(4) Uiso 1 d . . .
N101 N 0.1780(14) 0.7528(8) -0.1450(8) 0.024(3) Uiso 1 d . . .
N111 N 0.0719(14) 0.6430(8) -0.2406(9) 0.027(4) Uiso 1 d . . .
N201 N 0.2632(14) 0.7908(8) 0.1985(9) 0.027(4) Uiso 1 d . . .
N211 N 0.2009(15) 0.6979(9) 0.2869(9) 0.028(4) Uiso 1 d . . .
N511 N 0.387(2) 0.1764(13) 0.3806(13) 0.065(7) Uiso 1 d . . .
N521 N -0.2978(17) 0.7179(10) 0.3554(10) 0.037(4) Uiso 1 d . . .
N531 N -0.1607(16) 0.8723(9) 0.2352(10) 0.035(4) Uiso 1 d . . .
N541 N -0.211(2) 0.8371(13) -0.1991(13) 0.064(7) Uiso 1 d . . .
N551 N 0.7490(18) 0.7345(10) 0.0842(11) 0.042(5) Uiso 1 d . . .
N561 N 0.5517(17) 0.5784(10) 0.1312(10) 0.041(5) Uiso 1 d . . .
C11 C 0.150(2) 0.6601(13) -0.3659(13) 0.043(6) Uiso 1 d . . .
C12 C 0.006(2) 0.7424(12) -0.3760(12) 0.040(6) Uiso 1 d . . .
C13 C 0.229(2) 0.7750(13) -0.3590(13) 0.044(6) Uiso 1 d . . .
C14 C 0.225(2) 0.8444(12) -0.3276(12) 0.039(5) Uiso 1 d . . .
C15 C 0.372(2) 0.8413(12) -0.2239(13) 0.042(6) Uiso 1 d . . .
C16 C 0.188(2) 0.8866(13) -0.2268(14) 0.049(6) Uiso 1 d . . .
C21 C 0.351(2) 0.7378(13) 0.4272(13) 0.046(6) Uiso 1 d . . .
C22 C 0.168(2) 0.7852(12) 0.4094(12) 0.040(6) Uiso 1 d . . .
C23 C 0.3713(18) 0.8579(11) 0.4250(11) 0.031(5) Uiso 1 d . . .
C24 C 0.338(2) 0.9185(12) 0.3824(12) 0.038(5) Uiso 1 d . . .
C25 C 0.4776(18) 0.9102(11) 0.3104(11) 0.030(5) Uiso 1 d . . .
C26 C 0.276(2) 0.9433(12) 0.2706(13) 0.042(6) Uiso 1 d . . .
C101 C 0.273(2) 0.7308(11) -0.1013(12) 0.035(5) Uiso 1 d . . .
C102 C 0.2943(19) 0.7348(11) -0.0363(12) 0.034(5) Uiso 1 d . . .
C103 C 0.2152(17) 0.7666(10) -0.0066(10) 0.026(4) Uiso 1 d . . .
C104 C 0.1110(19) 0.7818(11) -0.0527(11) 0.032(5) Uiso 1 d . . .
C105 C 0.103(2) 0.7743(12) -0.1200(12) 0.036(5) Uiso 1 d . . .
C111 C 0.1383(18) 0.5970(10) -0.2275(10) 0.028(4) Uiso 1 d . . .
C112 C 0.0892(17) 0.5312(10) -0.2302(10) 0.027(4) Uiso 1 d . . .
C113 C -0.0389(16) 0.5118(10) -0.2530(10) 0.023(4) Uiso 1 d . . .
C114 C -0.109(2) 0.5594(12) -0.2660(12) 0.040(6) Uiso 1 d . . .
C115 C -0.0515(19) 0.6301(11) -0.2531(11) 0.033(5) Uiso 1 d . . .
C201 C 0.3469(17) 0.7718(10) 0.1743(10) 0.025(4) Uiso 1 d . . .
C202 C 0.3378(16) 0.7625(9) 0.1081(9) 0.021(4) Uiso 1 d . . .
C203 C 0.2338(17) 0.7778(10) 0.0647(10) 0.027(4) Uiso 1 d . . .
C204 C 0.1482(16) 0.8000(9) 0.0921(9) 0.020(4) Uiso 1 d . . .
C205 C 0.1624(17) 0.8027(10) 0.1543(10) 0.026(4) Uiso 1 d . . .
C211 C 0.2629(16) 0.6484(10) 0.2819(10) 0.024(4) Uiso 1 d . . .
C212 C 0.2169(18) 0.5803(11) 0.2727(11) 0.031(5) Uiso 1 d . . .
C213 C 0.0934(15) 0.5625(9) 0.2624(9) 0.018(4) Uiso 1 d . . .
C214 C 0.0276(18) 0.6174(11) 0.2643(11) 0.029(5) Uiso 1 d . . .
C215 C 0.0810(18) 0.6737(11) 0.2724(11) 0.030(5) Uiso 1 d . . .
C511 C 0.301(3) 0.1980(18) 0.4236(19) 0.078(10) Uiso 1 d . . .
C512 C 0.424(3) 0.2340(16) 0.3405(17) 0.069(9) Uiso 1 d . . .
C513 C 0.404(3) 0.1121(19) 0.385(2) 0.082(11) Uiso 1 d . . .
C521 C -0.3091(19) 0.7354(11) 0.4223(11) 0.034(5) Uiso 1 d . . .
C522 C -0.201(2) 0.6790(12) 0.3547(12) 0.040(6) Uiso 1 d . . .
C523 C -0.377(3) 0.7255(14) 0.3113(15) 0.055(7) Uiso 1 d . . .
C531 C -0.275(2) 0.8859(13) 0.2550(13) 0.044(6) Uiso 1 d . . .
C532 C -0.126(3) 0.9098(15) 0.1831(15) 0.059(8) Uiso 1 d . . .
C533 C -0.0908(18) 0.8392(10) 0.2757(10) 0.028(4) Uiso 1 d . . .
C541 C -0.292(4) 0.894(2) -0.196(3) 0.117(16) Uiso 1 d . . .
C542 C -0.253(4) 0.783(2) -0.162(2) 0.110(15) Uiso 1 d . . .
C543 C -0.147(3) 0.8371(16) -0.2484(16) 0.060(8) Uiso 1 d . . .
C551 C 0.768(3) 0.7402(18) 0.0211(19) 0.077(10) Uiso 1 d . . .
C552 C 0.846(3) 0.7110(16) 0.1410(16) 0.062(8) Uiso 1 d . . .
C553 C 0.646(3) 0.7463(17) 0.0936(18) 0.071(9) Uiso 1 d . . .
C561 C 0.520(3) 0.5780(16) 0.0590(17) 0.067(9) Uiso 1 d . . .
C562 C 0.460(3) 0.5914(18) 0.1632(18) 0.076(10) Uiso 1 d . . .
C563 C 0.661(2) 0.5717(12) 0.1589(12) 0.040(6) Uiso 1 d . . .

loop_
_atom_site_aniso_label
_atom_site_aniso_U_11
_atom_site_aniso_U_22
_atom_site_aniso_U_33
_atom_site_aniso_U_23
_atom_site_aniso_U_13
_atom_site_aniso_U_12
W101 0.0325(4) 0.0232(4) 0.0178(4) 0.0011(3) 0.0071(3) 0.0006(3)
W102 0.0266(4) 0.0275(5) 0.0226(4) 0.0035(3) 0.0100(3) 0.0025(3)
W103 0.0317(4) 0.0263(5) 0.0207(4) 0.0055(3) 0.0067(3) 0.0076(3)
W201 0.0344(4) 0.0265(5) 0.0227(4) 0.0056(3) 0.0107(3) 0.0014(3)
W202 0.0296(4) 0.0234(4) 0.0271(4) 0.0014(3) 0.0080(3) 0.0051(3)
W203 0.0249(4) 0.0275(5) 0.0257(4) 0.0020(3) 0.0061(3) 0.0042(3)
W301 0.0358(4) 0.0220(4) 0.0247(4) -0.0004(3) 0.0090(3) 0.0051(3)
W302 0.0437(5) 0.0283(5) 0.0201(4) 0.0008(4) 0.0105(4) 0.0086(4)
W303 0.0285(4) 0.0300(5) 0.0322(5) -0.0047(4) 0.0052(4) 0.0050(4)
W401 0.0283(4) 0.0340(5) 0.0249(4) 0.0049(4) 0.0024(3) -0.0015(4)
W402 0.0373(5) 0.0282(5) 0.0261(4) 0.0057(4) 0.0096(4) 0.0089(4)
W403 0.0311(4) 0.0296(5) 0.0200(4) 0.0073(3) 0.0055(3) 0.0043(3)
Pd1 0.0332(8) 0.0209(8) 0.0179(7) 0.0022(6) 0.0075(6) 0.0025(6)
Pd2 0.0290(7) 0.0191(8) 0.0173(7) 0.0016(6) 0.0071(6) 0.0053(6)

loop_
_atom_type_symbol
_atom_type_description
_atom_type_scat_dispersion_real
_atom_type_scat_dispersion_imag
_atom_type_scat_source
C C 0.0033 0.0016 'International Tables Vol C Tables 4.2.6.8 and 6.1.1.4'
H H 0 0 'International Tables Vol C Tables 4.2.6.8 and 6.1.1.4'
N N 0.0061 0.0033 'International Tables Vol C Tables 4.2.6.8 and 6.1.1.4'
O O 0.0106 0.006 'International Tables Vol C Tables 4.2.6.8 and 6.1.1.4'
W W -0.849 6.8722 'International Tables Vol C Tables 4.2.6.8 and 6.1.1.4'
Pd Pd -0.9988 1.0072 'International Tables Vol C Tables 4.2.6.8 and 6.1.1.4'

loop_
_geom_angle_atom_site_label_1
_geom_angle_atom_site_label_2
_geom_angle_atom_site_label_3
_geom_angle
_geom_angle_site_symmetry_1
_geom_angle_site_symmetry_3
_geom_angle_publ_flag
O101 W101 O107 102.2(7) . . ?
O101 W101 O104 104.9(7) . . ?
O107 W101 O104 152.9(6) . . ?
O101 W101 O106 103.4(7) . . ?
O107 W101 O106 86.7(6) . . ?
O104 W101 O106 86.5(6) . . ?
O101 W101 O108 104.6(7) . . ?
O107 W101 O108 87.7(6) . . ?
O104 W101 O108 86.2(6) . . ?
O106 W101 O108 152.0(6) . . ?
O101 W101 O110 179.6(6) . . ?
O107 W101 O110 77.4(4) . . ?
O104 W101 O110 75.5(4) . . ?
O106 W101 O110 76.5(4) . . ?
O108 W101 O110 75.5(4) . . ?
O102 W102 O104 103.4(7) . . ?
O102 W102 O109 104.9(7) . . ?
O104 W102 O109 86.9(6) . . ?
O102 W102 O107 104.6(7) . 2_565 ?
O104 W102 O107 152.0(6) . 2_565 ?
O109 W102 O107 86.5(6) . 2_565 ?
O102 W102 O105 101.4(7) . . ?
O104 W102 O105 86.7(6) . . ?
O109 W102 O105 153.7(6) . . ?
O107 W102 O105 87.3(6) 2_565 . ?
O102 W102 O110 178.0(6) . . ?
O104 W102 O110 75.6(4) . . ?
O109 W102 O110 76.8(4) . . ?
O107 W102 O110 76.4(4) 2_565 . ?
O105 W102 O110 76.9(4) . . ?
O103 W103 O108 104.7(7) . 2_565 ?
O103 W103 O106 103.7(7) . . ?
O108 W103 O106 151.6(6) 2_565 . ?
O103 W103 O105 103.7(7) . . ?
O108 W103 O105 86.5(6) 2_565 . ?
O106 W103 O105 87.2(6) . . ?
O103 W103 O109 102.9(7) . 2_565 ?
O108 W103 O109 86.4(6) 2_565 2_565 ?
O106 W103 O109 87.0(6) . 2_565 ?
O105 W103 O109 153.4(6) . 2_565 ?
O103 W103 O110 179.0(6) . . ?
O108 W103 O110 75.5(5) 2_565 . ?
O106 W103 O110 76.1(4) . . ?
O105 W103 O110 77.3(4) . . ?
O109 W103 O110 76.2(4) 2_565 . ?
O201 W201 O209 105.2(8) . 2_675 ?
O201 W201 O207 102.7(8) . . ?
O209 W201 O207 86.4(6) 2_675 . ?
O201 W201 O206 104.1(8) . . ?
O209 W201 O206 87.4(6) 2_675 . ?
O207 W201 O206 153.2(6) . . ?
O201 W201 O204 102.5(7) . . ?
O209 W201 O204 152.3(6) 2_675 . ?
O207 W201 O204 87.0(6) . . ?
O206 W201 O204 86.4(6) . . ?
O201 W201 O210 178.7(6) . . ?
O209 W201 O210 76.1(5) 2_675 . ?
O207 W201 O210 77.3(5) . . ?
O206 W201 O210 75.9(5) . . ?
O204 W201 O210 76.2(4) . . ?
O202 W202 O204 103.0(7) . . ?
O202 W202 O209 105.9(7) . . ?
O204 W202 O209 151.1(6) . . ?
O202 W202 O208 102.3(7) . . ?
O204 W202 O208 86.3(6) . . ?
O209 W202 O208 88.2(6) . . ?
O202 W202 O205 103.4(7) . . ?
O204 W202 O205 87.8(6) . . ?
O209 W202 O205 85.0(6) . . ?
O208 W202 O205 154.2(6) . . ?
O202 W202 O210 179.3(6) . . ?
O204 W202 O210 76.3(4) . . ?
O209 W202 O210 74.8(4) . . ?
O208 W202 O210 77.5(5) . . ?
O205 W202 O210 76.7(4) . . ?
O203 W203 O206 104.8(7) . . ?
O203 W203 O205 103.1(7) . . ?
O206 W203 O205 88.0(6) . . ?
O203 W203 O207 103.4(7) . 2_675 ?
O206 W203 O207 151.8(6) . 2_675 ?
O205 W203 O207 86.0(6) . 2_675 ?
O203 W203 O208 102.4(7) . 2_675 ?
O206 W203 O208 87.8(7) . 2_675 ?
O205 W203 O208 154.4(6) . 2_675 ?
O207 W203 O208 85.8(6) 2_675 2_675 ?
O203 W203 O210 179.0(6) . . ?
O206 W203 O210 75.9(4) . . ?
O205 W203 O210 77.5(4) . . ?
O207 W203 O210 75.8(4) 2_675 . ?
O208 W203 O210 77.0(5) 2_675 . ?
O301 W301 O306 102.5(7) . . ?
O301 W301 O308 103.7(7) . . ?
O306 W301 O308 85.2(6) . . ?
O301 W301 O304 105.7(7) . . ?
O306 W301 O304 88.1(6) . . ?
O308 W301 O304 150.6(6) . . ?
O301 W301 O307 104.7(6) . . ?
O306 W301 O307 152.7(6) . . ?
O308 W301 O307 86.3(6) . . ?
O304 W301 O307 86.7(6) . . ?
O301 W301 O310 179.2(5) . . ?
O306 W301 O310 76.9(5) . . ?
O308 W301 O310 75.6(4) . . ?
O304 W301 O310 75.0(4) . . ?
O307 W301 O310 75.8(4) . . ?
O302 W302 O304 101.6(8) . . ?
O302 W302 O308 107.3(8) . 2_576 ?
O304 W302 O308 151.0(6) . 2_576 ?
O302 W302 O309 104.0(8) . 2_576 ?
O304 W302 O309 88.9(6) . 2_576 ?
O308 W302 O309 85.0(6) 2_576 2_576 ?
O302 W302 O305 104.0(8) . . ?
O304 W302 O305 84.1(6) . . ?
O308 W302 O305 88.1(6) 2_576 . ?
O309 W302 O305 151.9(7) 2_576 . ?
O302 W302 O310 177.1(6) . . ?
O304 W302 O310 75.5(5) . . ?
O308 W302 O310 75.5(4) 2_576 . ?
O309 W302 O310 76.5(5) 2_576 . ?
O305 W302 O310 75.4(5) . . ?
O303 W303 O307 107.4(7) . 2_576 ?
O303 W303 O305 103.4(8) . . ?
O307 W303 O305 88.7(6) 2_576 . ?
O303 W303 O309 104.4(8) . . ?
O307 W303 O309 88.7(6) 2_576 . ?
O305 W303 O309 151.5(6) . . ?
O303 W303 O306 100.9(7) . . ?
O307 W303 O306 151.6(6) 2_576 . ?
O305 W303 O306 86.2(6) . . ?
O309 W303 O306 82.8(6) . . ?
O303 W303 O310 176.5(6) . . ?
O307 W303 O310 76.1(4) 2_576 . ?
O305 W303 O310 75.9(4) . . ?
O309 W303 O310 76.0(4) . . ?
O306 W303 O310 75.6(4) . . ?
O401 W401 O409 103.0(7) . 2_666 ?
O401 W401 O407 103.3(7) . 2_666 ?
O409 W401 O407 87.8(7) 2_666 2_666 ?
O401 W401 O406 105.4(7) . . ?
O409 W401 O406 86.0(6) 2_666 . ?
O407 W401 O406 151.2(6) 2_666 . ?
O401 W401 O404 104.8(7) . . ?
O409 W401 O404 152.2(6) 2_666 . ?
O407 W401 O404 85.5(6) 2_666 . ?
O406 W401 O404 87.0(6) . . ?
O401 W401 O410 179.6(6) . . ?
O409 W401 O410 77.3(5) 2_666 . ?
O407 W401 O410 76.4(4) 2_666 . ?
O406 W401 O410 74.8(4) . . ?
O404 W401 O410 74.9(4) . . ?
O402 W402 O404 103.4(7) . . ?
O402 W402 O405 102.4(7) . . ?
O404 W402 O405 88.3(7) . . ?
O402 W402 O409 102.4(7) . . ?
O404 W402 O409 154.1(7) . . ?
O405 W402 O409 87.4(6) . . ?
O402 W402 O408 105.6(8) . . ?
O404 W402 O408 84.7(7) . . ?
O405 W402 O408 152.0(6) . . ?
O409 W402 O408 87.2(7) . . ?
O402 W402 O410 178.9(6) . . ?
O404 W402 O410 77.7(5) . . ?
O405 W402 O410 77.4(4) . . ?
O409 W402 O410 76.4(4) . . ?
O408 W402 O410 74.6(5) . . ?
O403 W403 O408 103.9(7) . 2_666 ?
O403 W403 O406 104.2(7) . . ?
O408 W403 O406 88.2(6) 2_666 . ?
O403 W403 O407 102.4(7) . . ?
O408 W403 O407 85.2(6) 2_666 . ?
O406 W403 O407 153.4(6) . . ?
O403 W403 O405 102.6(7) . . ?
O408 W403 O405 153.5(7) 2_666 . ?
O406 W403 O405 87.5(6) . . ?
O407 W403 O405 87.1(6) . . ?
O403 W403 O410 178.8(5) . . ?
O408 W403 O410 76.7(5) 2_666 . ?
O406 W403 O410 76.8(4) . . ?
O407 W403 O410 76.6(5) . . ?
O405 W403 O410 76.8(5) . . ?
N111 Pd1 N101 90.3(7) . . ?
N111 Pd1 N11 90.4(7) . . ?
N101 Pd1 N11 178.7(7) . . ?
N111 Pd1 N12 174.8(7) . . ?
N101 Pd1 N12 94.8(6) . . ?
N11 Pd1 N12 84.5(7) . . ?
N211 Pd2 N21 90.2(7) . . ?
N211 Pd2 N201 87.5(7) . . ?
N21 Pd2 N201 175.7(7) . . ?
N211 Pd2 N22 174.7(7) . . ?
N21 Pd2 N22 85.7(7) . . ?
N201 Pd2 N22 96.8(7) . . ?
C573 N571 C572 138(3) . . ?
C573 N571 C571 108(3) . . ?
C572 N571 C571 114(3) . . ?
O571 C573 N571 95(3) . . ?
W102 O104 W101 118.8(7) . . ?
W103 O105 W102 115.6(6) . . ?
W101 O106 W103 117.6(7) . . ?
W101 O107 W102 116.2(7) . 2_565 ?
W103 O108 W101 118.8(8) 2_565 . ?
W102 O109 W103 117.3(7) . 2_565 ?
W101 O110 W101 180.00(3) . 2_565 ?
W101 O110 W102 89.88(3) . 2_565 ?
W101 O110 W102 90.12(3) 2_565 2_565 ?
W101 O110 W102 90.12(3) . . ?
W101 O110 W102 89.88(3) 2_565 . ?
W102 O110 W102 180.00(3) 2_565 . ?
W101 O110 W103 90.20(3) . 2_565 ?
W101 O110 W103 89.80(3) 2_565 2_565 ?
W102 O110 W103 90.23(3) 2_565 2_565 ?
W102 O110 W103 89.77(3) . 2_565 ?
W101 O110 W103 89.80(3) . . ?
W101 O110 W103 90.20(3) 2_565 . ?
W102 O110 W103 89.77(3) 2_565 . ?
W102 O110 W103 90.23(3) . . ?
W103 O110 W103 180.00(3) 2_565 . ?
W202 O204 W201 117.5(7) . . ?
W203 O205 W202 115.9(7) . . ?
W203 O206 W201 118.2(7) . . ?
W201 O207 W203 116.8(7) . 2_675 ?
W202 O208 W203 115.4(8) . 2_675 ?
W201 O209 W202 119.2(8) 2_675 . ?
W201 O210 W201 180.0000(10) 2_675 . ?
W201 O210 W203 89.93(3) 2_675 2_675 ?
W201 O210 W203 90.07(3) . 2_675 ?
W201 O210 W203 90.07(3) 2_675 . ?
W201 O210 W203 89.93(3) . . ?
W203 O210 W203 180 2_675 . ?
W201 O210 W202 89.92(3) 2_675 . ?
W201 O210 W202 90.08(3) . . ?
W203 O210 W202 90.14(3) 2_675 . ?
W203 O210 W202 89.86(3) . . ?
W201 O210 W202 90.08(3) 2_675 2_675 ?
W201 O210 W202 89.92(3) . 2_675 ?
W203 O210 W202 89.86(3) 2_675 2_675 ?
W203 O210 W202 90.14(3) . 2_675 ?
W202 O210 W202 180 . 2_675 ?
W302 O304 W301 119.4(8) . . ?
W303 O305 W302 118.6(8) . . ?
W301 O306 W303 117.3(8) . . ?
W303 O307 W301 118.2(7) 2_576 . ?
W302 O308 W301 119.0(7) 2_576 . ?
W302 O309 W303 117.4(8) 2_576 . ?
W301 O310 W301 180 2_576 . ?
W301 O310 W303 89.89(3) 2_576 . ?
W301 O310 W303 90.11(3) . . ?
W301 O310 W303 90.11(3) 2_576 2_576 ?
W301 O310 W303 89.89(3) . 2_576 ?
W303 O310 W303 180.0000(10) . 2_576 ?
W301 O310 W302 89.95(3) 2_576 . ?
W301 O310 W302 90.05(3) . . ?
W303 O310 W302 90.00(3) . . ?
W303 O310 W302 90.00(3) 2_576 . ?
W301 O310 W302 90.05(3) 2_576 2_576 ?
W301 O310 W302 89.95(3) . 2_576 ?
W303 O310 W302 90.00(3) . 2_576 ?
W303 O310 W302 90.00(3) 2_576 2_576 ?
W302 O310 W302 180.0000(10) . 2_576 ?
W402 O404 W401 117.4(8) . . ?
W402 O405 W403 115.8(8) . . ?
W403 O406 W401 118.5(7) . . ?
W403 O407 W401 116.8(7) . 2_666 ?
W403 O408 W402 118.6(8) 2_666 . ?
W401 O409 W402 116.2(8) 2_666 . ?
W403 O410 W403 180.0000(10) 2_666 . ?
W403 O410 W402 89.96(3) 2_666 2_666 ?
W403 O410 W402 90.04(3) . 2_666 ?
W403 O410 W402 90.04(3) 2_666 . ?
W403 O410 W402 89.96(3) . . ?
W402 O410 W402 180 2_666 . ?
W403 O410 W401 89.90(3) 2_666 2_666 ?
W403 O410 W401 90.10(3) . 2_666 ?
W402 O410 W401 89.97(3) 2_666 2_666 ?
W402 O410 W401 90.03(3) . 2_666 ?
W403 O410 W401 90.10(3) 2_666 . ?
W403 O410 W401 89.90(3) . . ?
W402 O410 W401 90.03(3) 2_666 . ?
W402 O410 W401 89.97(3) . . ?
W401 O410 W401 180 2_666 . ?
C12 N11 C13 113.8(19) . . ?
C12 N11 C11 115.1(18) . . ?
C13 N11 C11 103.6(18) . . ?
C12 N11 Pd1 108.4(14) . . ?
C13 N11 Pd1 103.2(14) . . ?
C11 N11 Pd1 112.1(15) . . ?
C16 N12 C14 110.8(18) . . ?
C16 N12 C15 110.3(17) . . ?
C14 N12 C15 107.9(16) . . ?
C16 N12 Pd1 112.4(14) . . ?
C14 N12 Pd1 108.1(13) . . ?
C15 N12 Pd1 107.2(13) . . ?
C21 N21 C23 109.0(17) . . ?
C21 N21 C22 108.0(18) . . ?
C23 N21 C22 111.5(16) . . ?
C21 N21 Pd2 115.1(14) . . ?
C23 N21 Pd2 106.0(13) . . ?
C22 N21 Pd2 107.4(13) . . ?
C24 N22 C26 103.3(16) . . ?
C24 N22 C25 108.2(16) . . ?
C26 N22 C25 108.1(16) . . ?
C24 N22 Pd2 110.1(13) . . ?
C26 N22 Pd2 116.7(13) . . ?
C25 N22 Pd2 110.0(12) . . ?
C105 N101 C101 115.9(19) . . ?
C105 N101 Pd1 122.3(15) . . ?
C101 N101 Pd1 121.4(13) . . ?
C111 N111 C115 123.3(19) . . ?
C111 N111 Pd1 119.1(14) . . ?
C115 N111 Pd1 117.6(14) . . ?
C201 N201 C205 116.6(18) . . ?
C201 N201 Pd2 121.4(14) . . ?
C205 N201 Pd2 121.8(13) . . ?
C211 N211 C215 110.2(17) . . ?
C211 N211 Pd2 123.7(13) . . ?
C215 N211 Pd2 125.2(14) . . ?
C513 N511 C512 136(3) . . ?
C513 N511 C511 115(3) . . ?
C512 N511 C511 109(2) . . ?
C523 N521 C522 128(2) . . ?
C523 N521 C521 117(2) . . ?
C522 N521 C521 113.5(18) . . ?
C533 N531 C532 125(2) . . ?
C533 N531 C531 117(2) . . ?
C532 N531 C531 117(2) . . ?
C543 N541 C542 130(3) . . ?
C543 N541 C541 120(3) . . ?
C542 N541 C541 107(3) . . ?
C553 N551 C551 118(3) . . ?
C553 N551 C552 121(3) . . ?
C551 N551 C552 121(2) . . ?
C563 N561 C562 127(2) . . ?
C563 N561 C561 117(2) . . ?
C562 N561 C561 116(2) . . ?
N11 C13 C14 106.8(19) . . ?
N12 C14 C13 106.7(19) . . ?
N21 C23 C24 112.4(17) . . ?
N22 C24 C23 103.3(17) . . ?
C102 C101 N101 126(2) . . ?
C101 C102 C103 118(2) . . ?
C104 C103 C102 114.0(19) . . ?
C104 C103 C203 122.6(17) . . ?
C102 C103 C203 123.3(18) . . ?
C105 C104 C103 119.7(19) . . ?
N101 C105 C104 125(2) . . ?
N111 C111 C112 122.0(19) . . ?
C111 C112 C113 118.7(18) . . ?
C114 C113 C112 119.6(19) . . ?
C114 C113 C213 121.5(18) . 2_565 ?
C112 C113 C213 118.9(16) . 2_565 ?
C113 C114 C115 119(2) . . ?
N111 C115 C114 116.3(19) . . ?
N201 C201 C202 123.6(18) . . ?
C201 C202 C203 117.5(17) . . ?
C204 C203 C202 117.4(19) . . ?
C204 C203 C103 121.8(18) . . ?
C202 C203 C103 120.7(17) . . ?
C205 C204 C203 119.7(18) . . ?
C204 C205 N201 125.0(18) . . ?
N211 C211 C212 126.9(18) . . ?
C213 C212 C211 116.2(18) . . ?
C212 C213 C214 115.7(17) . . ?
C212 C213 C113 118.0(16) . 2_565 ?
C214 C213 C113 126.2(16) . 2_565 ?
C215 C214 C213 120(2) . . ?
C214 C215 N211 130(2) . . ?
N511 C513 O511 105(3) . . ?
N521 C523 O521 130(3) . . ?
O531 C533 N531 120(2) . . ?
O541 C543 N541 114(3) . . ?
O551 C553 N551 122(3) . . ?
O561 C563 N561 125(2) . . ?

loop_
_geom_bond_atom_site_label_1
_geom_bond_atom_site_label_2
_geom_bond_distance
_geom_bond_site_symmetry_2
_geom_bond_publ_flag
W101 O101 1.704(16) . ?
W101 O107 1.905(15) . ?
W101 O104 1.913(13) . ?
W101 O106 1.919(15) . ?
W101 O108 1.924(15) . ?
W101 O110 2.3202(8) . ?
W102 O102 1.750(18) . ?
W102 O104 1.905(13) . ?
W102 O109 1.915(14) . ?
W102 O107 1.956(15) 2_565 ?
W102 O105 1.967(14) . ?
W102 O110 2.3226(8) . ?
W103 O103 1.691(16) . ?
W103 O108 1.905(15) 2_565 ?
W103 O106 1.922(15) . ?
W103 O105 1.932(13) . ?
W103 O109 1.934(13) 2_565 ?
W103 O110 2.3340(8) . ?
W201 O201 1.70(2) . ?
W201 O209 1.881(14) 2_675 ?
W201 O207 1.899(14) . ?
W201 O206 1.921(14) . ?
W201 O204 1.939(13) . ?
W201 O210 2.3093(8) . ?
W202 O202 1.679(16) . ?
W202 O204 1.903(14) . ?
W202 O209 1.922(15) . ?
W202 O208 1.934(15) . ?
W202 O205 1.958(14) . ?
W202 O210 2.3321(8) . ?
W203 O203 1.704(15) . ?
W203 O206 1.897(15) . ?
W203 O205 1.925(14) . ?
W203 O207 1.953(15) 2_675 ?
W203 O208 1.969(15) 2_675 ?
W203 O210 2.3273(8) . ?
W301 O301 1.716(15) . ?
W301 O306 1.901(15) . ?
W301 O308 1.916(15) . ?
W301 O304 1.931(15) . ?
W301 O307 1.933(13) . ?
W301 O310 2.3128(9) . ?
W302 O302 1.678(19) . ?
W302 O304 1.876(15) . ?
W302 O308 1.894(15) 2_576 ?
W302 O309 1.916(15) 2_576 ?
W302 O305 1.930(14) . ?
W302 O310 2.3322(9) . ?
W303 O303 1.709(18) . ?
W303 O307 1.891(14) 2_576 ?
W303 O305 1.905(15) . ?
W303 O309 1.945(16) . ?
W303 O306 1.949(15) . ?
W303 O310 2.3319(8) . ?
W401 O401 1.720(15) . ?
W401 O409 1.915(15) 2_666 ?
W401 O407 1.934(15) 2_666 ?
W401 O406 1.961(14) . ?
W401 O404 2.003(15) . ?
W401 O410 2.3269(8) . ?
W402 O402 1.704(16) . ?
W402 O404 1.846(15) . ?
W402 O405 1.920(16) . ?
W402 O409 1.962(15) . ?
W402 O408 1.966(17) . ?
W402 O410 2.3266(9) . ?
W403 O403 1.668(17) . ?
W403 O408 1.856(16) 2_666 ?
W403 O406 1.859(13) . ?
W403 O407 1.928(14) . ?
W403 O405 1.959(15) . ?
W403 O410 2.3214(8) . ?
Pd1 N111 2.042(17) . ?
Pd1 N101 2.044(17) . ?
Pd1 N11 2.09(2) . ?
Pd1 N12 2.101(16) . ?
Pd2 N211 2.000(17) . ?
Pd2 N21 2.054(17) . ?
Pd2 N201 2.057(18) . ?
Pd2 N22 2.089(17) . ?
O571 C573 1.21(4) . ?
N571 C573 1.45(3) . ?
N571 C572 1.46(3) . ?
N571 C571 1.48(3) . ?
O107 W102 1.956(15) 2_565 ?
O108 W103 1.905(15) 2_565 ?
O109 W103 1.934(13) 2_565 ?
O110 W101 2.3202(8) 2_565 ?
O110 W102 2.3226(8) 2_565 ?
O110 W103 2.3340(8) 2_565 ?
O207 W203 1.953(15) 2_675 ?
O208 W203 1.969(15) 2_675 ?
O209 W201 1.881(14) 2_675 ?
O210 W201 2.3093(8) 2_675 ?
O210 W203 2.3273(8) 2_675 ?
O210 W202 2.3321(8) 2_675 ?
O307 W303 1.891(14) 2_576 ?
O308 W302 1.894(15) 2_576 ?
O309 W302 1.916(15) 2_576 ?
O310 W301 2.3128(9) 2_576 ?
O310 W303 2.3319(9) 2_576 ?
O310 W302 2.3322(9) 2_576 ?
O407 W401 1.934(15) 2_666 ?
O408 W403 1.856(16) 2_666 ?
O409 W401 1.915(15) 2_666 ?
O410 W403 2.3214(8) 2_666 ?
O410 W402 2.3266(9) 2_666 ?
O410 W401 2.3269(8) 2_666 ?
O511 C513 1.40(5) . ?
O521 C523 1.26(3) . ?
O531 C533 1.29(2) . ?
O541 C543 1.30(3) . ?
O551 C553 1.26(4) . ?
O561 C563 1.21(3) . ?
N11 C12 1.49(3) . ?
N11 C13 1.49(3) . ?
N11 C11 1.51(3) . ?
N12 C16 1.45(3) . ?
N12 C14 1.50(3) . ?
N12 C15 1.53(3) . ?
N21 C21 1.47(3) . ?
N21 C23 1.51(3) . ?
N21 C22 1.53(3) . ?
N22 C24 1.51(3) . ?
N22 C26 1.54(3) . ?
N22 C25 1.56(3) . ?
N101 C105 1.25(3) . ?
N101 C101 1.41(3) . ?
N111 C111 1.31(3) . ?
N111 C115 1.37(3) . ?
N201 C201 1.30(2) . ?
N201 C205 1.38(2) . ?
N211 C211 1.35(2) . ?
N211 C215 1.36(3) . ?
N511 C513 1.36(4) . ?
N511 C512 1.52(4) . ?
N511 C511 1.60(4) . ?
N521 C523 1.18(3) . ?
N521 C522 1.48(3) . ?
N521 C521 1.49(3) . ?
N531 C533 1.31(3) . ?
N531 C532 1.44(4) . ?
N531 C531 1.54(3) . ?
N541 C543 1.41(4) . ?
N541 C542 1.45(5) . ?
N541 C541 1.63(5) . ?
N551 C553 1.31(4) . ?
N551 C551 1.40(4) . ?
N551 C552 1.59(4) . ?
N561 C563 1.30(3) . ?
N561 C562 1.44(4) . ?
N561 C561 1.48(4) . ?
C13 C14 1.57(3) . ?
C23 C24 1.59(3) . ?
C101 C102 1.33(3) . ?
C102 C103 1.45(3) . ?
C103 C104 1.45(3) . ?
C103 C203 1.48(3) . ?
C104 C105 1.41(3) . ?
C111 C112 1.36(3) . ?
C112 C113 1.44(3) . ?
C113 C114 1.36(3) . ?
C113 C213 1.53(3) 2_565 ?
C114 C115 1.48(3) . ?
C201 C202 1.38(3) . ?
C202 C203 1.42(3) . ?
C203 C204 1.39(3) . ?
C204 C205 1.29(3) . ?
C211 C212 1.40(3) . ?
C212 C213 1.38(3) . ?
C213 C214 1.46(3) . ?
C213 C113 1.53(3) 2_565 ?
C214 C215 1.20(3) . ?
